data_7228019
loop_
_publ_author_name
'Fedorov, A. Yu.'
'Rychkov, D. A.'
'Losev, E. A.'
'Zakharov, B. A.'
'Stare, J.'
'Boldyreva, E. V.'

_publ_section_title
;
 Effect of pressure on two polymorphs of tolazamide: why no
 interconversion?
;
_journal_issue 16
_journal_name_full CrystEngComm
_journal_page_first 2243
_journal_paper_doi 10.1039/C6CE02527G
_journal_volume 19
_journal_year 2017
_chemical_formula_moiety 'C14 H21 N3 O3 S'
_chemical_formula_sum 'C14 H21 N3 O3 S'
_chemical_formula_weight 311.40
_chemical_name_common tolazamide
_chemical_name_systematic
;
 N-[(azepan-1-ylamino)carbonyl]-4-methylbenzenesulfonamide
;
_space_group_crystal_system triclinic
_space_group_IT_number 2
_space_group_name_Hall '-P 1'
_space_group_name_H-M_alt 'P -1'
_symmetry_space_group_name_Hall '-P 1'
_symmetry_space_group_name_H-M 'P -1'
_atom_sites_solution_hydrogens geom
_atom_sites_solution_primary direct
_atom_sites_solution_secondary difmap
_audit_creation_date 2016-07-21
_audit_creation_method
;
Olex2 1.2
(compiled 2016.02.19 svn.r3266 for OlexSys, GUI svn.r5155)
;
_audit_update_record
;
2016-07-21 deposited with the CCDC.
2017-03-28 downloaded from the CCDC.
;
_cell_angle_alpha 80.81(2)
_cell_angle_beta 85.069(6)
_cell_angle_gamma 85.606(14)
_cell_formula_units_Z 2
_cell_length_a 5.8202(3)
_cell_length_b 8.536(5)
_cell_length_c 12.7885(14)
_cell_measurement_pressure 4030000
_cell_measurement_reflns_used 799
_cell_measurement_temperature 293(2)
_cell_measurement_theta_max 26.6070
_cell_measurement_theta_min 1.6460
_cell_volume 623.6(4)
_computing_cell_refinement
;
CrysAlisPro, Agilent Technologies,
Version 1.171.35.21 (release 20-01-2012 CrysAlis171 .NET)
(compiled Jan 23 2012,18:06:46)
;
_computing_data_collection
;
CrysAlisPro, Agilent Technologies,
Version 1.171.35.21 (release 20-01-2012 CrysAlis171 .NET)
(compiled Jan 23 2012,18:06:46)
;
_computing_data_reduction
;
CrysAlisPro, Agilent Technologies,
Version 1.171.35.21 (release 20-01-2012 CrysAlis171 .NET)
(compiled Jan 23 2012,18:06:46)
;
_computing_molecular_graphics 'Olex2 (Dolomanov et al., 2009)'
_computing_publication_material 'Olex2 (Dolomanov et al., 2009)'
_computing_structure_refinement 'ShelXL (Sheldrick, 2015)'
_computing_structure_solution 'SHELXS-2014/7 (Sheldrick, 2014)'
_diffrn_ambient_pressure 4030000
_diffrn_ambient_temperature 293(2)
_diffrn_detector_area_resol_mean 10.3457
_diffrn_measured_fraction_theta_full 0.335
_diffrn_measured_fraction_theta_max 0.329
_diffrn_measurement_device_type 'Xcalibur, Ruby, Gemini ultra'
_diffrn_measurement_method '\w scans'
_diffrn_radiation_type MoK\a
_diffrn_radiation_wavelength 0.71073
_diffrn_reflns_av_R_equivalents 0.1112
_diffrn_reflns_av_unetI/netI 0.1098
_diffrn_reflns_Laue_measured_fraction_full 0.335
_diffrn_reflns_Laue_measured_fraction_max 0.329
_diffrn_reflns_limit_h_max 7
_diffrn_reflns_limit_h_min -7
_diffrn_reflns_limit_k_max 4
_diffrn_reflns_limit_k_min -4
_diffrn_reflns_limit_l_max 15
_diffrn_reflns_limit_l_min -15
_diffrn_reflns_number 3065
_diffrn_reflns_point_group_measured_fraction_full 0.335
_diffrn_reflns_point_group_measured_fraction_max 0.329
_diffrn_reflns_theta_full 25.242
_diffrn_reflns_theta_max 26.370
_diffrn_reflns_theta_min 3.236
_diffrn_source 'Enhance (Mo) X-ray Source'
_exptl_absorpt_coefficient_mu 0.277
_exptl_absorpt_correction_T_max 0.480
_exptl_absorpt_correction_T_min 0.391
_exptl_absorpt_correction_type gaussian
_exptl_absorpt_process_details 'Absorb-7 (Angel, 2013)'
_exptl_crystal_colour colourless
_exptl_crystal_density_diffrn 1.658
_exptl_crystal_description block
_exptl_crystal_F_000 332
_exptl_crystal_size_max 0.28
_exptl_crystal_size_mid 0.05
_exptl_crystal_size_min 0.05
_refine_diff_density_max 0.196
_refine_diff_density_min -0.211
_refine_diff_density_rms 0.049
_refine_ls_extinction_method none
_refine_ls_goodness_of_fit_ref 1.056
_refine_ls_hydrogen_treatment constr
_refine_ls_matrix_type full
_refine_ls_number_parameters 191
_refine_ls_number_reflns 839
_refine_ls_number_restraints 181
_refine_ls_restrained_S_all 0.953
_refine_ls_R_factor_all 0.1015
_refine_ls_R_factor_gt 0.0573
_refine_ls_shift/su_max 0.000
_refine_ls_shift/su_mean 0.000
_refine_ls_structure_factor_coef Fsqd
_refine_ls_weighting_details 'w=1/[\s^2^(Fo^2^)+(0.0477P)^2^+0.0762P] where P=(Fo^2^+2Fc^2^)/3'
_refine_ls_weighting_scheme calc
_refine_ls_wR_factor_gt 0.1133
_refine_ls_wR_factor_ref 0.1356
_reflns_Friedel_coverage 0.000
_reflns_number_gt 552
_reflns_number_total 839
_reflns_threshold_expression 'I > 2\s(I)'
_cod_data_source_file c6ce02527g2.cif
_cod_data_source_block 403GPa
_cod_depositor_comments
;
The following automatic conversions were performed:

'_exptl_absorpt_correction_type' value 'Gaussian' changed to
'gaussian' according to
/home/data/users/saulius/crontab/automatic-downloads/rss-feeds/RSC/lib/dictionaries/cif_core.dic
dictionary named 'cif_core.dic' version 2.4.2 from 2011-04-26.

Automatic conversion script
Id: cif_fix_values 4973 2017-02-22 13:04:09Z antanas 

 Adding full bibliography for 7228012--7228029.cif.
;
_cod_database_code 7228019
_shelx_space_group_comment
;
The symmetry employed for this shelxl refinement is uniquely defined
by the following loop, which should always be used as a source of
symmetry information in preference to the above space-group names.
They are only intended as comments.
;
_shelx_estimated_absorpt_t_max 0.986
_shelx_estimated_absorpt_t_min 0.927
_olex2_refinement_description
;
1. Fixed Uiso
 At 1.2 times of:
  All C(H) groups, All C(H,H) groups, All N(H) groups
 At 1.5 times of:
  All C(H,H,H) groups
2. Restrained distances
 C12-C11 \\sim C11-C10 \\sim C10-C9
 with sigma of 0.02
3. Rigid bond restraints
 All non-hydrogen atoms
 with sigma for 1-2 distances of 0.01 and sigma for 1-3 distances of 0.01
4. Uiso/Uaniso restraints and constraints
All non-hydrogen atoms have similar U: within 1.7A with sigma of 0.001 and
sigma for terminal atoms of 0.08
5.a Secondary CH2 refined with riding coordinates:
 C14(H14A,H14B), C9(H9A,H9B), C13(H13A,H13B), C12(H12A,H12B), C11(H11A,H11B),
 C10(H10A,H10B)
5.b Aromatic/amide H refined with riding coordinates:
 N2(H2), N1(H1), C3(H3), C6(H6), C5(H5), C2(H2A)
5.c Idealised Me refined as rotating group:
 C7(H7A,H7B,H7C)
;
_shelx_shelxl_version_number 2014/7
_olex2_submission_special_instructions 'No special instructions were received'

loop_
_space_group_symop_operation_xyz
'x, y, z'
'-x, -y, -z'

loop_
_atom_site_label
_atom_site_type_symbol
_atom_site_fract_x
_atom_site_fract_y
_atom_site_fract_z
_atom_site_U_iso_or_equiv
_atom_site_adp_type
_atom_site_occupancy
_atom_site_site_symmetry_order
_atom_site_calc_flag
_atom_site_refinement_flags_posn
_atom_site_refinement_flags_adp
S1 S 0.0208(3) 0.2497(6) 0.21753(14) 0.0312(18) Uani 1 1 d . U
O3 O -0.0669(7) 0.4477(14) 0.3788(4) 0.036(4) Uani 1 1 d . U
O2 O -0.2253(6) 0.2485(13) 0.2330(3) 0.038(6) Uani 1 1 d . U
C8 C 0.0661(10) 0.336(2) 0.4029(5) 0.0307(19) Uani 1 1 d . U
N2 N 0.1567(7) 0.3038(16) 0.4979(4) 0.0309(19) Uani 1 1 d . U
H2 H 0.1119 0.3588 0.5476 0.037 Uiso 1 1 calc R .
C4 C 0.0918(9) 0.441(2) 0.1566(5) 0.034(3) Uani 1 1 d . U
N1 N 0.1279(8) 0.2314(17) 0.3343(4) 0.0311(19) Uani 1 1 d . U
H1 H 0.2261 0.1533 0.3523 0.037 Uiso 1 1 calc R .
O1 O 0.1513(8) 0.1319(15) 0.1648(4) 0.038(3) Uani 1 1 d . U
N3 N 0.3281(8) 0.1771(16) 0.5136(4) 0.0313(19) Uani 1 1 d . U
C3 C 0.3189(10) 0.469(2) 0.1271(5) 0.034(3) Uani 1 1 d . U
H3 H 0.4361 0.3923 0.1457 0.041 Uiso 1 1 calc R .
C6 C -0.0269(10) 0.698(2) 0.0737(5) 0.034(3) Uani 1 1 d . U
H6 H -0.1459 0.7735 0.0552 0.041 Uiso 1 1 calc R .
C5 C -0.0815(9) 0.555(2) 0.1314(5) 0.034(3) Uani 1 1 d . U
H5 H -0.2345 0.5349 0.1531 0.041 Uiso 1 1 calc R .
C14 C 0.2627(10) 0.071(2) 0.6124(5) 0.0318(19) Uani 1 1 d . U
H14A H 0.3772 -0.0184 0.6209 0.038 Uiso 1 1 calc R .
H14B H 0.1161 0.0283 0.6047 0.038 Uiso 1 1 calc R .
C1 C 0.2001(9) 0.734(2) 0.0416(5) 0.034(3) Uani 1 1 d . U
C2 C 0.3680(10) 0.612(2) 0.0707(5) 0.034(3) Uani 1 1 d . U
H2A H 0.5220 0.6295 0.0498 0.041 Uiso 1 1 calc R .
C9 C 0.5554(9) 0.2405(18) 0.5102(5) 0.0320(19) Uani 1 1 d D U
H9A H 0.5821 0.3077 0.4422 0.038 Uiso 1 1 calc R .
H9B H 0.6708 0.1521 0.5128 0.038 Uiso 1 1 calc R .
C7 C 0.2676(10) 0.889(2) -0.0156(5) 0.036(6) Uani 1 1 d . U
H7A H 0.1558 0.9310 -0.0655 0.054 Uiso 1 1 calc GR .
H7B H 0.4166 0.8765 -0.0527 0.054 Uiso 1 1 calc GR .
H7C H 0.2745 0.9616 0.0342 0.054 Uiso 1 1 calc GR .
C13 C 0.2406(10) 0.146(2) 0.7134(5) 0.032(2) Uani 1 1 d . U
H13A H 0.1824 0.2557 0.6967 0.038 Uiso 1 1 calc R .
H13B H 0.1288 0.0907 0.7640 0.038 Uiso 1 1 calc R .
C12 C 0.4673(9) 0.1402(19) 0.7641(5) 0.032(2) Uani 1 1 d D U
H12A H 0.5209 0.0296 0.7825 0.039 Uiso 1 1 calc R .
H12B H 0.4377 0.1838 0.8299 0.039 Uiso 1 1 calc R .
C11 C 0.6628(9) 0.2281(18) 0.6978(5) 0.033(2) Uani 1 1 d D U
H11A H 0.7298 0.2923 0.7420 0.039 Uiso 1 1 calc R .
H11B H 0.7822 0.1499 0.6785 0.039 Uiso 1 1 calc R .
C10 C 0.5952(10) 0.3355(18) 0.5967(5) 0.033(2) Uani 1 1 d D U
H10A H 0.4552 0.3994 0.6124 0.039 Uiso 1 1 calc R .
H10B H 0.7167 0.4070 0.5715 0.039 Uiso 1 1 calc R .

loop_
_atom_site_aniso_label
_atom_site_aniso_U_11
_atom_site_aniso_U_22
_atom_site_aniso_U_33
_atom_site_aniso_U_23
_atom_site_aniso_U_13
_atom_site_aniso_U_12
S1 0.0216(8) 0.051(5) 0.0177(8) 0.0080(16) -0.0060(6) -0.0032(14)
O3 0.023(2) 0.056(11) 0.025(2) 0.007(4) -0.0030(18) 0.000(4)
O2 0.018(2) 0.062(18) 0.028(2) 0.018(5) -0.0076(17) -0.009(4)
C8 0.0198(11) 0.051(5) 0.0178(12) 0.0070(18) -0.0057(11) -0.0022(16)
N2 0.0198(11) 0.051(5) 0.0188(12) 0.0061(19) -0.0061(10) -0.0021(16)
C4 0.0178(13) 0.058(7) 0.0212(17) 0.009(3) -0.0046(12) -0.004(2)
N1 0.0212(10) 0.051(5) 0.0178(11) 0.0073(18) -0.0064(9) -0.0022(15)
O1 0.031(2) 0.060(10) 0.022(3) -0.004(4) -0.005(2) -0.003(4)
N3 0.0200(11) 0.051(5) 0.0198(11) 0.0056(19) -0.0050(10) -0.0024(16)
C3 0.0182(13) 0.058(7) 0.0221(17) 0.008(3) -0.0045(13) -0.004(2)
C6 0.0181(13) 0.058(7) 0.0213(17) 0.009(3) -0.0042(13) -0.004(2)
C5 0.0175(13) 0.058(7) 0.0213(17) 0.009(3) -0.0039(13) -0.004(2)
C14 0.0207(12) 0.051(5) 0.0206(13) 0.005(2) -0.0044(11) -0.0029(18)
C1 0.0181(13) 0.058(7) 0.0210(17) 0.009(3) -0.0044(12) -0.004(2)
C2 0.0180(13) 0.059(7) 0.0217(17) 0.008(3) -0.0045(13) -0.004(2)
C9 0.0203(12) 0.051(5) 0.0212(13) 0.005(2) -0.0033(11) -0.0027(18)
C7 0.025(3) 0.057(14) 0.024(4) 0.006(7) -0.002(3) -0.013(6)
C13 0.0203(13) 0.051(5) 0.0208(13) 0.005(2) -0.0034(12) -0.0034(18)
C12 0.0204(13) 0.051(5) 0.0219(14) 0.004(2) -0.0031(12) -0.0036(19)
C11 0.0210(13) 0.051(5) 0.0225(14) 0.004(2) -0.0022(12) -0.0041(19)
C10 0.0207(13) 0.051(5) 0.0228(13) 0.004(2) -0.0020(12) -0.0038(18)

loop_
_atom_type_symbol
_atom_type_description
_atom_type_scat_dispersion_real
_atom_type_scat_dispersion_imag
_atom_type_scat_source
C C 0.0033 0.0016 'International Tables Vol C Tables 4.2.6.8 and 6.1.1.4'
H H 0.0000 0.0000 'International Tables Vol C Tables 4.2.6.8 and 6.1.1.4'
N N 0.0061 0.0033 'International Tables Vol C Tables 4.2.6.8 and 6.1.1.4'
O O 0.0106 0.0060 'International Tables Vol C Tables 4.2.6.8 and 6.1.1.4'
S S 0.1246 0.1234 'International Tables Vol C Tables 4.2.6.8 and 6.1.1.4'

loop_
_geom_angle_atom_site_label_1
_geom_angle_atom_site_label_2
_geom_angle_atom_site_label_3
_geom_angle
O2 S1 C4 108.2(5)
O2 S1 N1 108.8(3)
O2 S1 O1 120.4(6)
N1 S1 C4 103.3(6)
O1 S1 C4 110.2(5)
O1 S1 N1 104.6(5)
O3 C8 N2 123.1(14)
O3 C8 N1 120.3(7)
N2 C8 N1 116.5(12)
C8 N2 H2 121.0
C8 N2 N3 118.0(11)
N3 N2 H2 121.0
C3 C4 S1 119.1(10)
C5 C4 S1 119.2(6)
C5 C4 C3 121.4(11)
S1 N1 H1 119.0
C8 N1 S1 122.1(8)
C8 N1 H1 119.0
N2 N3 C14 108.9(6)
N2 N3 C9 109.8(11)
C9 N3 C14 114.6(4)
C4 C3 H3 120.8
C2 C3 C4 118.4(10)
C2 C3 H3 120.8
C5 C6 H6 118.7
C5 C6 C1 122.5(10)
C1 C6 H6 118.7
C4 C5 C6 119.1(6)
C4 C5 H5 120.5
C6 C5 H5 120.5
N3 C14 H14A 108.4
N3 C14 H14B 108.4
N3 C14 C13 115.7(13)
H14A C14 H14B 107.4
C13 C14 H14A 108.4
C13 C14 H14B 108.4
C6 C1 C2 114.9(11)
C6 C1 C7 124.4(10)
C2 C1 C7 120.7(6)
C3 C2 C1 123.8(6)
C3 C2 H2A 118.1
C1 C2 H2A 118.1
N3 C9 H9A 108.1
N3 C9 H9B 108.1
N3 C9 C10 116.9(7)
H9A C9 H9B 107.3
C10 C9 H9A 108.1
C10 C9 H9B 108.1
C1 C7 H7A 109.5
C1 C7 H7B 109.5
C1 C7 H7C 109.5
H7A C7 H7B 109.5
H7A C7 H7C 109.5
H7B C7 H7C 109.5
C14 C13 H13A 109.0
C14 C13 H13B 109.0
H13A C13 H13B 107.8
C12 C13 C14 112.9(9)
C12 C13 H13A 109.0
C12 C13 H13B 109.0
C13 C12 H12A 108.1
C13 C12 H12B 108.1
C13 C12 C11 116.7(5)
H12A C12 H12B 107.3
C11 C12 H12A 108.1
C11 C12 H12B 108.1
C12 C11 H11A 108.3
C12 C11 H11B 108.3
H11A C11 H11B 107.4
C10 C11 C12 115.9(5)
C10 C11 H11A 108.3
C10 C11 H11B 108.3
C9 C10 C11 111.8(11)
C9 C10 H10A 109.3
C9 C10 H10B 109.3
C11 C10 H10A 109.3
C11 C10 H10B 109.3
H10A C10 H10B 107.9

loop_
_geom_bond_atom_site_label_1
_geom_bond_atom_site_label_2
_geom_bond_distance
S1 O2 1.430(4)
S1 C4 1.759(15)
S1 N1 1.647(5)
S1 O1 1.433(12)
O3 C8 1.200(15)
C8 N2 1.346(7)
C8 N1 1.36(2)
N2 H2 0.8600
N2 N3 1.416(14)
C4 C3 1.371(8)
C4 C5 1.365(16)
N1 H1 0.8600
N3 C14 1.473(10)
N3 C9 1.462(10)
C3 H3 0.9300
C3 C2 1.346(18)
C6 H6 0.9300
C6 C5 1.366(18)
C6 C1 1.393(8)
C5 H5 0.9300
C14 H14A 0.9700
C14 H14B 0.9700
C14 C13 1.523(18)
C1 C2 1.405(17)
C1 C7 1.469(18)
C2 H2A 0.9300
C9 H9A 0.9700
C9 H9B 0.9700
C9 C10 1.514(16)
C7 H7A 0.9600
C7 H7B 0.9600
C7 H7C 0.9600
C13 H13A 0.9700
C13 H13B 0.9700
C13 C12 1.514(8)
C12 H12A 0.9700
C12 H12B 0.9700
C12 C11 1.529(9)
C11 H11A 0.9700
C11 H11B 0.9700
C11 C10 1.524(9)
C10 H10A 0.9700
C10 H10B 0.9700

loop_
_geom_hbond_atom_site_label_D
_geom_hbond_atom_site_label_H
_geom_hbond_atom_site_label_A
_geom_hbond_distance_DH
_geom_hbond_distance_HA
_geom_hbond_distance_DA
_geom_hbond_angle_DHA
_geom_hbond_site_symmetry_A
N2 H2 O3 0.86 2.02 2.831(18) 157.4 2_566

loop_
_geom_torsion_atom_site_label_1
_geom_torsion_atom_site_label_2
_geom_torsion_atom_site_label_3
_geom_torsion_atom_site_label_4
_geom_torsion
S1 C4 C3 C2 173.1(9)
S1 C4 C5 C6 -172.8(9)
O3 C8 N2 N3 -174.2(8)
O3 C8 N1 S1 -1.6(13)
O2 S1 C4 C3 -175.8(9)
O2 S1 C4 C5 -1.5(11)
O2 S1 N1 C8 -57.9(11)
C8 N2 N3 C14 -128.8(10)
C8 N2 N3 C9 105.0(9)
N2 C8 N1 S1 176.9(5)
N2 N3 C14 C13 -60.7(8)
N2 N3 C9 C10 64.4(9)
C4 S1 N1 C8 57.0(9)
C4 C3 C2 C1 1.1(18)
N1 S1 C4 C3 69.0(10)
N1 S1 C4 C5 -116.7(9)
N1 C8 N2 N3 7.4(12)
O1 S1 C4 C3 -42.3(9)
O1 S1 C4 C5 132.0(9)
O1 S1 N1 C8 172.3(8)
N3 C14 C13 C12 -87.3(11)
N3 C9 C10 C11 83.2(9)
C3 C4 C5 C6 1.3(18)
C6 C1 C2 C3 -1.4(17)
C5 C4 C3 C2 -1.1(18)
C5 C6 C1 C2 1.6(17)
C5 C6 C1 C7 -176.7(12)
C14 N3 C9 C10 -58.5(16)
C14 C13 C12 C11 61.5(18)
C1 C6 C5 C4 -1.6(18)
C9 N3 C14 C13 62.7(13)
C7 C1 C2 C3 177.0(11)
C13 C12 C11 C10 10.5(19)
C12 C11 C10 C9 -74.8(12)
